data_2311870
loop_
_publ_author_name
'Jalil, AbdelAziz'
'Clymer, Rebecca N.'
'Hamilton, Clifton R.'
'Vaddypally, Shivaiah'
'Gau, Michael R.'
'Zdilla, Michael J.'

_publ_section_title
;
 Structure of salts of lithium chloride and lithium hexafluorophosphate as
 solvates with pyridine and vinylpyridine and structural comparisons:
 (C<sub>5</sub>H<sub>5</sub>N)LiPF<sub>6</sub>,
 [p-(CH<sub>2</sub>=CH)C<sub>5</sub>H<sub>4</sub>N]LiPF<sub>6</sub>,
 [(C<sub>5</sub>H<sub>5</sub>N)LiCl]<sub>n</sub>, and
 [p-(CH<sub>2</sub>=CH)C<sub>5</sub>H<sub>4</sub>N]<sub>2</sub>Li(\m-Cl)<sub>2</sub>Li[p-(CH<sub>2</sub>=CH)C<sub>5</sub>H<sub>4</sub>N]<sub>2</sub>.
;
_journal_issue 'Pt 3'
_journal_name_full 'Acta crystallographica. Section C, Structural chemistry'
_journal_page_first 264
_journal_page_last 269
_journal_paper_doi 10.1107/S205322961700064X
_journal_volume 73
_journal_year 2017
_chemical_formula_iupac '[Li2 Cl2 (C7 H7 N1)4]'
_chemical_formula_moiety 'C28 H28 Cl2 Li2 N4'
_chemical_formula_sum 'C28 H28 Cl2 Li2 N4'
_chemical_formula_weight 505.32
_chemical_name_common 'Vinylpyridine lithium chloride solvate'
_chemical_name_systematic
;
Di-\m-chlorido-bis[bis(4-ethenylpyridine-\k<i>N</i>)lithium]
;
_space_group_crystal_system monoclinic
_space_group_IT_number 14
_space_group_name_Hall '-P 2yn'
_space_group_name_H-M_alt 'P 1 21/n 1'
_atom_sites_solution_hydrogens geom
_atom_sites_solution_primary direct
_atom_sites_solution_secondary difmap
_audit_creation_method
;
OLEX2 1.2
(compiled 2016.09.09 svn.r3337 for OlexSys, GUI svn.r5227)
;
_cell_angle_alpha 90
_cell_angle_beta 105.864(6)
_cell_angle_gamma 90
_cell_formula_units_Z 4
_cell_length_a 12.240(4)
_cell_length_b 18.880(6)
_cell_length_c 12.675(4)
_cell_measurement_reflns_used 1856
_cell_measurement_temperature 178(2)
_cell_measurement_theta_max 23.80
_cell_measurement_theta_min 2.32
_cell_volume 2817.5(16)
_computing_cell_refinement
;
SAINT (Bruker, 2008)
;
_computing_data_collection
;
COSMO (Bruker, 2008)
;
_computing_data_reduction
;
SAINT (Bruker, 2008)
;
_computing_molecular_graphics
;
OLEX2 (Dolomanov <i>et al.</i>,  2009)
;
_computing_publication_material
;
OLEX2 (Dolomanov <i>et al.</i>,  2009)
;
_computing_structure_refinement
;
SHELXL2014 (Sheldrick, 2015)
;
_computing_structure_solution
;
SHELXS97 (Sheldrick, 2008)
;
_diffrn_ambient_temperature 178.0
_diffrn_measured_fraction_theta_full 0.999
_diffrn_measured_fraction_theta_max 0.993
_diffrn_measurement_device_type 'Bruker APEXII CCD'
_diffrn_measurement_method '\f and \w scans'
_diffrn_radiation_type MoK\a
_diffrn_radiation_wavelength 0.71073
_diffrn_reflns_av_R_equivalents 0.0587
_diffrn_reflns_limit_h_max 16
_diffrn_reflns_limit_h_min -15
_diffrn_reflns_limit_k_max 24
_diffrn_reflns_limit_k_min -21
_diffrn_reflns_limit_l_max 16
_diffrn_reflns_limit_l_min -16
_diffrn_reflns_number 14219
_diffrn_reflns_theta_full 25.242
_diffrn_reflns_theta_max 27.937
_diffrn_reflns_theta_min 1.988
_diffrn_standards_number 0
_exptl_absorpt_coefficient_mu 0.252
_exptl_absorpt_correction_T_max 0.7456
_exptl_absorpt_correction_T_min 0.6228
_exptl_absorpt_correction_type multi-scan
_exptl_absorpt_process_details
;
(SADABS; Bruker, 2008)
;
_exptl_crystal_colour colorless
_exptl_crystal_density_diffrn 1.191
_exptl_crystal_description Needle
_exptl_crystal_F_000 1056
_exptl_crystal_size_max 0.54
_exptl_crystal_size_mid 0.14
_exptl_crystal_size_min 0.12
_refine_diff_density_max 0.241
_refine_diff_density_min -0.225
_refine_ls_extinction_method none
_refine_ls_goodness_of_fit_ref 0.970
_refine_ls_hydrogen_treatment constr
_refine_ls_matrix_type full
_refine_ls_number_parameters 398
_refine_ls_number_reflns 6712
_refine_ls_number_restraints 262
_refine_ls_restrained_S_all 0.956
_refine_ls_R_factor_all 0.1288
_refine_ls_R_factor_gt 0.0525
_refine_ls_shift/su_max 0.001
_refine_ls_shift/su_mean 0.000
_refine_ls_structure_factor_coef Fsqd
_refine_ls_weighting_details 'w=1/[\s^2^(Fo^2^)+(0.0409P)^2^] where P=(Fo^2^+2Fc^2^)/3'
_refine_ls_weighting_scheme calc
_refine_ls_wR_factor_gt 0.0937
_refine_ls_wR_factor_ref 0.1170
_reflns_number_gt 3525
_reflns_number_total 6712
_reflns_threshold_expression 'I > 2\s(I)'
_cod_data_source_file ky3111sup1.cif
_cod_data_source_block VnPyLiCl
_cod_original_cell_volume 2817.6(15)
_cod_database_code 2311870
_shelx_space_group_comment
;
The symmetry employed for this shelxl refinement is uniquely defined
by the following loop, which should always be used as a source of
symmetry information in preference to the above space-group names.
They are only intended as comments.
;
_shelx_estimated_absorpt_t_min 0.876
_shelx_estimated_absorpt_t_max 0.970
_shelxl_version_number 2014/6

loop_
_space_group_symop_operation_xyz
'x, y, z'
'-x+1/2, y+1/2, -z+1/2'
'-x, -y, -z'
'x-1/2, -y-1/2, z-1/2'

loop_
_atom_site_type_symbol
_atom_site_label
_atom_site_fract_x
_atom_site_fract_y
_atom_site_fract_z
_atom_site_U_iso_or_equiv
_atom_site_adp_type
_atom_site_calc_flag
_atom_site_occupancy
_atom_site_disorder_assembly
_atom_site_disorder_group
Cl Cl1 0.04098(5) 0.18119(3) 0.84320(4) 0.04474(17) Uani d 1 . .
Cl Cl2 0.01435(5) 0.32396(3) 1.02943(4) 0.04049(16) Uani d 1 . .
N N1 -0.0176(18) 0.3539(8) 0.7336(18) 0.033(2) Uani d 0.387(7) A 1
N N1A -0.0041(11) 0.3686(5) 0.7379(11) 0.0320(15) Uani d 0.613(7) A 2
N N2 0.05742(16) 0.14075(10) 1.12737(14) 0.0403(5) Uani d 1 . .
N N3 -0.19376(17) 0.18916(11) 0.96066(15) 0.0428(5) Uani d 1 . .
N N4 0.24168(16) 0.33486(10) 0.90803(14) 0.0387(5) Uani d 1 . .
C C11 -0.1051(13) 0.3242(6) 0.6630(14) 0.0312(18) Uani d 0.387(7) A 1
H H11 -0.1214 0.2761 0.6746 0.037 Uiso calc 0.387(7) A 1
C C11A -0.0911(8) 0.3431(4) 0.6593(9) 0.0346(14) Uani d 0.613(7) A 2
H H11A -0.1096 0.2944 0.6618 0.041 Uiso calc 0.613(7) A 2
C C12 -0.1737(9) 0.3580(5) 0.5749(9) 0.0317(17) Uani d 0.387(7) A 1
H H12 -0.2344 0.3329 0.5267 0.038 Uiso calc 0.387(7) A 1
C C12A -0.1565(5) 0.3844(3) 0.5734(5) 0.0333(12) Uani d 0.613(7) A 2
H H12A -0.2196 0.3644 0.5207 0.040 Uiso calc 0.613(7) A 2
C C13 -0.1564(7) 0.4278(6) 0.5547(7) 0.0294(16) Uani d 0.387(7) A 1
C C13A -0.1284(5) 0.4539(3) 0.5666(5) 0.0307(11) Uani d 0.613(7) A 2
C C14 -0.0684(9) 0.4629(5) 0.6232(9) 0.0375(17) Uani d 0.387(7) A 1
H H14 -0.0515 0.5108 0.6114 0.045 Uiso calc 0.387(7) A 1
C C14A -0.0369(5) 0.4790(3) 0.6497(5) 0.0404(13) Uani d 0.613(7) A 2
H H14A -0.0154 0.5273 0.6494 0.048 Uiso calc 0.613(7) A 2
C C15 -0.0006(13) 0.4213(8) 0.7174(14) 0.040(2) Uani d 0.387(7) A 1
H H15 0.0591 0.4448 0.7696 0.048 Uiso calc 0.387(7) A 1
C C15A 0.0209(8) 0.4369(4) 0.7290(9) 0.0407(15) Uani d 0.613(7) A 2
H H15A 0.0837 0.4563 0.7827 0.049 Uiso calc 0.613(7) A 2
C C16 -0.2375(7) 0.4634(5) 0.4572(7) 0.0448(18) Uani d 0.387(7) A 1
H H16 -0.3003 0.4363 0.4165 0.054 Uiso calc 0.387(7) A 1
C C16A -0.1889(5) 0.5011(3) 0.4790(4) 0.0410(12) Uani d 0.613(7) A 2
H H16A -0.1609 0.5482 0.4814 0.049 Uiso calc 0.613(7) A 2
C C17 -0.2287(9) 0.5256(5) 0.4255(8) 0.056(2) Uani d 0.387(7) A 1
H H17A -0.1671 0.5546 0.4638 0.067 Uiso calc 0.387(7) A 1
H H17B -0.2837 0.5438 0.3632 0.067 Uiso calc 0.387(7) A 1
C C17A -0.2769(5) 0.4860(3) 0.3978(5) 0.0554(15) Uani d 0.613(7) A 2
H H17C -0.3086 0.4397 0.3912 0.066 Uiso calc 0.613(7) A 2
H H17D -0.3095 0.5213 0.3451 0.066 Uiso calc 0.613(7) A 2
C C21 0.1396(2) 0.16278(13) 1.21453(19) 0.0432(6) Uani d 1 . .
H H21 0.1509 0.2124 1.2247 0.052 Uiso calc 1 . .
C C22 0.20870(19) 0.11834(13) 1.29039(17) 0.0390(6) Uani d 1 . .
H H22 0.2655 0.1373 1.3506 0.047 Uiso calc 1 . .
C C23 0.19441(19) 0.04563(12) 1.27781(17) 0.0366(6) Uani d 1 . .
C C24 0.1084(2) 0.02242(13) 1.18896(19) 0.0459(6) Uani d 1 . .
H H24 0.0942 -0.0268 1.1773 0.055 Uiso calc 1 . .
C C25 0.0435(2) 0.07105(13) 1.11762(18) 0.0449(6) Uani d 1 . .
H H25 -0.0150 0.0536 1.0576 0.054 Uiso calc 1 . .
C C26 0.2663(2) -0.00623(14) 1.3529(2) 0.0461(6) Uani d 1 . .
H H26 0.2514 -0.0549 1.3355 0.055 Uiso calc 1 . .
C C27 0.3475(2) 0.00779(16) 1.4400(2) 0.0616(8) Uani d 1 . .
H H27A 0.3658 0.0556 1.4610 0.074 Uiso calc 1 . .
H H27B 0.3888 -0.0297 1.4829 0.074 Uiso calc 1 . .
C C31 -0.2534(2) 0.21440(15) 1.0260(2) 0.0543(7) Uani d 1 . .
H H31 -0.2128 0.2325 1.0956 0.065 Uiso calc 1 . .
C C32 -0.3698(2) 0.21591(14) 0.9988(2) 0.0525(7) Uani d 1 . .
H H32 -0.4074 0.2347 1.0489 0.063 Uiso calc 1 . .
C C33 -0.4319(2) 0.19017(12) 0.89910(19) 0.0411(6) Uani d 1 . .
C C34 -0.3709(2) 0.16274(13) 0.83037(18) 0.0419(6) Uani d 1 . .
H H34 -0.4096 0.1437 0.7608 0.050 Uiso calc 1 . .
C C35 -0.2543(2) 0.16344(13) 0.86414(18) 0.0411(6) Uani d 1 . .
H H35 -0.2143 0.1445 0.8160 0.049 Uiso calc 1 . .
C C36 -0.5568(2) 0.19276(15) 0.8684(2) 0.0543(7) Uani d 1 . .
H H36 -0.5906 0.2126 0.9208 0.065 Uiso calc 1 . .
C C37 -0.6252(3) 0.17103(17) 0.7779(2) 0.0694(9) Uani d 1 . .
H H37A -0.5958 0.1508 0.7226 0.083 Uiso calc 1 . .
H H37B -0.7049 0.1752 0.7664 0.083 Uiso calc 1 . .
C C41 0.2996(2) 0.33606(13) 1.01455(17) 0.0392(6) Uani d 1 . .
H H41 0.2630 0.3185 1.0663 0.047 Uiso calc 1 . .
C C42 0.4086(2) 0.36104(13) 1.05325(18) 0.0388(6) Uani d 1 . .
H H42 0.4452 0.3603 1.1297 0.047 Uiso calc 1 . .
C C43 0.46518(19) 0.38744(12) 0.98053(17) 0.0367(6) Uani d 1 . .
C C44 0.4064(2) 0.38527(14) 0.86991(18) 0.0449(6) Uani d 1 . .
H H44 0.4413 0.4020 0.8164 0.054 Uiso calc 1 . .
C C45 0.2975(2) 0.35886(14) 0.83809(18) 0.0435(6) Uani d 1 . .
H H45 0.2598 0.3576 0.7619 0.052 Uiso calc 1 . .
C C46 0.5785(2) 0.41851(14) 1.0165(2) 0.0489(7) Uani d 1 . .
H H46 0.6100 0.4356 0.9607 0.059 Uiso calc 1 . .
C C47 0.6407(2) 0.42523(16) 1.1167(2) 0.0670(9) Uani d 1 . .
H H47A 0.6131 0.4090 1.1756 0.080 Uiso calc 1 . .
H H47B 0.7137 0.4464 1.1312 0.080 Uiso calc 1 . .
Li Li1 0.0748(3) 0.3033(2) 0.8702(3) 0.0425(10) Uani d 1 . .
Li Li2 -0.0223(3) 0.2051(2) 0.9992(3) 0.0427(10) Uani d 1 . .

loop_
_atom_site_aniso_label
_atom_site_aniso_U_11
_atom_site_aniso_U_22
_atom_site_aniso_U_33
_atom_site_aniso_U_12
_atom_site_aniso_U_13
_atom_site_aniso_U_23
Cl1 0.0565(4) 0.0394(4) 0.0356(3) 0.0083(3) 0.0078(3) -0.0059(3)
Cl2 0.0497(4) 0.0331(3) 0.0401(3) -0.0005(3) 0.0147(3) -0.0036(3)
N1 0.035(4) 0.024(4) 0.038(3) -0.009(4) 0.003(3) -0.004(4)
N1A 0.035(3) 0.024(4) 0.035(2) -0.006(3) 0.0060(19) -0.001(3)
N2 0.0492(13) 0.0321(12) 0.0389(11) 0.0030(9) 0.0108(10) -0.0008(9)
N3 0.0476(13) 0.0382(13) 0.0410(11) -0.0030(10) 0.0096(10) -0.0022(9)
N4 0.0379(11) 0.0432(13) 0.0338(11) 0.0055(9) 0.0077(9) 0.0035(9)
C11 0.031(4) 0.020(4) 0.040(3) -0.011(3) 0.005(3) -0.001(3)
C11A 0.039(3) 0.020(3) 0.044(2) -0.013(2) 0.011(2) -0.001(3)
C12 0.036(4) 0.023(4) 0.034(3) -0.009(3) 0.005(2) -0.006(3)
C12A 0.036(2) 0.027(3) 0.034(2) -0.012(3) 0.0054(17) -0.003(3)
C13 0.035(3) 0.024(4) 0.029(3) -0.006(3) 0.010(2) -0.003(3)
C13A 0.037(3) 0.022(2) 0.033(2) -0.001(2) 0.0104(18) -0.001(2)
C14 0.044(4) 0.020(3) 0.044(4) -0.010(3) 0.004(3) -0.003(3)
C14A 0.045(3) 0.027(3) 0.041(3) -0.010(2) -0.001(2) -0.005(2)
C15 0.042(4) 0.026(4) 0.044(3) -0.016(3) -0.002(3) -0.012(4)
C15A 0.043(3) 0.025(3) 0.048(3) -0.010(2) 0.002(2) -0.006(2)
C16 0.045(4) 0.040(4) 0.043(3) 0.001(3) 0.001(3) 0.004(3)
C16A 0.048(3) 0.032(3) 0.039(2) 0.003(2) 0.007(2) 0.0075(19)
C17 0.061(6) 0.049(5) 0.053(5) 0.006(4) 0.006(4) 0.015(4)
C17A 0.057(3) 0.050(4) 0.050(3) 0.003(3) -0.001(2) 0.014(3)
C21 0.0573(16) 0.0272(14) 0.0445(14) -0.0026(12) 0.0130(12) -0.0014(11)
C22 0.0464(15) 0.0341(14) 0.0345(13) -0.0036(12) 0.0077(11) -0.0007(10)
C23 0.0456(15) 0.0315(14) 0.0361(12) 0.0006(11) 0.0168(11) 0.0009(10)
C24 0.0646(18) 0.0271(14) 0.0458(15) -0.0011(12) 0.0147(13) -0.0031(11)
C25 0.0550(17) 0.0382(16) 0.0377(13) -0.0030(12) 0.0063(12) -0.0074(11)
C26 0.0590(18) 0.0318(15) 0.0490(15) 0.0060(12) 0.0173(14) 0.0052(12)
C27 0.0498(18) 0.0491(19) 0.079(2) 0.0082(14) 0.0058(16) 0.0174(15)
C31 0.064(2) 0.0515(18) 0.0490(15) -0.0117(14) 0.0180(14) -0.0149(13)
C32 0.0615(19) 0.0454(17) 0.0560(17) -0.0040(14) 0.0251(14) -0.0109(13)
C33 0.0453(15) 0.0303(14) 0.0510(14) 0.0052(11) 0.0184(12) 0.0138(11)
C34 0.0484(16) 0.0382(15) 0.0345(13) -0.0009(12) 0.0035(11) 0.0042(10)
C35 0.0480(16) 0.0379(15) 0.0371(13) 0.0026(11) 0.0110(11) 0.0003(11)
C36 0.0561(19) 0.0497(18) 0.0613(18) 0.0037(14) 0.0230(15) 0.0115(14)
C37 0.0523(19) 0.079(2) 0.075(2) -0.0007(17) 0.0139(16) 0.0111(17)
C41 0.0399(15) 0.0455(16) 0.0329(13) 0.0046(11) 0.0110(11) 0.0087(10)
C42 0.0398(15) 0.0445(15) 0.0305(12) 0.0050(12) 0.0068(10) 0.0036(10)
C43 0.0382(14) 0.0351(14) 0.0363(13) 0.0064(11) 0.0094(11) 0.0038(10)
C44 0.0517(17) 0.0507(17) 0.0358(13) 0.0041(13) 0.0181(12) 0.0088(11)
C45 0.0464(16) 0.0518(17) 0.0290(12) 0.0061(13) 0.0048(11) 0.0021(11)
C46 0.0469(16) 0.0540(18) 0.0478(15) -0.0040(13) 0.0167(13) 0.0056(12)
C47 0.0486(18) 0.078(2) 0.069(2) -0.0139(16) 0.0071(15) 0.0085(16)
Li1 0.045(2) 0.043(3) 0.038(2) 0.0041(19) 0.0079(18) 0.0032(18)
Li2 0.052(3) 0.034(2) 0.039(2) 0.0016(19) 0.0054(18) 0.0010(18)

loop_
_atom_type_symbol
_atom_type_description
_atom_type_scat_dispersion_real
_atom_type_scat_dispersion_imag
_atom_type_scat_source
C C 0.0033 0.0016 'International Tables Vol C Tables 4.2.6.8 and 6.1.1.4'
H H 0.0000 0.0000 'International Tables Vol C Tables 4.2.6.8 and 6.1.1.4'
Li Li -0.0003 0.0001 'International Tables Vol C Tables 4.2.6.8 and 6.1.1.4'
N N 0.0061 0.0033 'International Tables Vol C Tables 4.2.6.8 and 6.1.1.4'
Cl Cl 0.1484 0.1585 'International Tables Vol C Tables 4.2.6.8 and 6.1.1.4'

loop_
_geom_angle_atom_site_label_1
_geom_angle_atom_site_label_2
_geom_angle_atom_site_label_3
_geom_angle
Li1 Cl1 Li2 77.00(14)
Li2 Cl2 Li1 77.80(14)
C11 N1 Li1 122.6(10)
C15 N1 C11 116.1(13)
C15 N1 Li1 120.9(11)
C11A N1A C15A 116.0(7)
C11A N1A Li1 119.1(6)
C15A N1A Li1 124.7(7)
C21 N2 Li2 123.8(2)
C25 N2 C21 115.62(19)
C25 N2 Li2 119.48(19)
C31 N3 C35 116.0(2)
C31 N3 Li2 120.0(2)
C35 N3 Li2 123.28(19)
C41 N4 Li1 117.24(18)
C45 N4 C41 115.8(2)
C45 N4 Li1 126.81(18)
N1 C11 H11 117.9
N1 C11 C12 124.3(9)
C12 C11 H11 117.9
N1A C11A H11A 118.3
N1A C11A C12A 123.5(5)
C12A C11A H11A 118.3
C11 C12 H12 119.6
C11 C12 C13 120.8(8)
C13 C12 H12 119.6
C11A C12A H12A 120.5
C13A C12A C11A 118.9(5)
C13A C12A H12A 120.5
C12 C13 C16 118.6(7)
C14 C13 C12 119.1(8)
C14 C13 C16 122.2(9)
C12A C13A C14A 116.3(5)
C12A C13A C16A 123.5(5)
C14A C13A C16A 120.3(4)
C13 C14 H14 122.3
C13 C14 C15 115.4(8)
C15 C14 H14 122.3
C13A C14A H14A 119.3
C15A C14A C13A 121.5(5)
C15A C14A H14A 119.3
N1 C15 C14 124.1(10)
N1 C15 H15 118.0
C14 C15 H15 118.0
N1A C15A H15A 118.1
C14A C15A N1A 123.8(6)
C14A C15A H15A 118.1
C13 C16 H16 117.2
C17 C16 C13 125.6(10)
C17 C16 H16 117.2
C13A C16A H16A 116.3
C17A C16A C13A 127.3(6)
C17A C16A H16A 116.3
C16 C17 H17A 120.0
C16 C17 H17B 120.0
H17A C17 H17B 120.0
C16A C17A H17C 120.0
C16A C17A H17D 120.0
H17C C17A H17D 120.0
N2 C21 H21 117.8
N2 C21 C22 124.4(2)
C22 C21 H21 117.8
C21 C22 H22 120.4
C21 C22 C23 119.2(2)
C23 C22 H22 120.4
C22 C23 C26 123.2(2)
C24 C23 C22 116.8(2)
C24 C23 C26 120.0(2)
C23 C24 H24 120.1
C25 C24 C23 119.7(2)
C25 C24 H24 120.1
N2 C25 C24 124.2(2)
N2 C25 H25 117.9
C24 C25 H25 117.9
C23 C26 H26 116.7
C27 C26 C23 126.7(3)
C27 C26 H26 116.7
C26 C27 H27A 120.0
C26 C27 H27B 120.0
H27A C27 H27B 120.0
N3 C31 H31 118.0
N3 C31 C32 124.0(2)
C32 C31 H31 118.0
C31 C32 H32 120.0
C31 C32 C33 120.0(2)
C33 C32 H32 120.0
C32 C33 C34 116.8(2)
C32 C33 C36 120.4(2)
C34 C33 C36 122.9(2)
C33 C34 H34 120.3
C35 C34 C33 119.4(2)
C35 C34 H34 120.3
N3 C35 C34 123.9(2)
N3 C35 H35 118.0
C34 C35 H35 118.0
C33 C36 H36 116.6
C37 C36 C33 126.8(3)
C37 C36 H36 116.6
C36 C37 H37A 120.0
C36 C37 H37B 120.0
H37A C37 H37B 120.0
N4 C41 H41 118.0
N4 C41 C42 124.0(2)
C42 C41 H41 118.0
C41 C42 H42 120.0
C41 C42 C43 119.9(2)
C43 C42 H42 120.0
C42 C43 C44 116.4(2)
C42 C43 C46 122.8(2)
C44 C43 C46 120.8(2)
C43 C44 H44 120.0
C45 C44 C43 119.9(2)
C45 C44 H44 120.0
N4 C45 C44 123.9(2)
N4 C45 H45 118.0
C44 C45 H45 118.0
C43 C46 H46 116.6
C47 C46 C43 126.8(2)
C47 C46 H46 116.6
C46 C47 H47A 120.0
C46 C47 H47B 120.0
H47A C47 H47B 120.0
Cl1 Li1 Cl2 101.68(15)
Cl1 Li1 Li2 51.58(11)
Cl2 Li1 Li2 50.12(11)
N1 Li1 Cl1 107.6(5)
N1 Li1 Cl2 114.8(8)
N1 Li1 N4 110.4(6)
N1 Li1 Li2 123.9(6)
N1A Li1 Cl1 115.9(3)
N1A Li1 Cl2 113.8(5)
N1A Li1 Li2 130.6(4)
N4 Li1 Cl1 116.30(19)
N4 Li1 Cl2 106.03(16)
N4 Li1 N1A 103.2(4)
N4 Li1 Li2 125.63(17)
Cl1 Li2 Li1 51.42(11)
Cl2 Li2 Cl1 103.49(16)
Cl2 Li2 Li1 52.08(11)
N2 Li2 Cl1 110.95(19)
N2 Li2 Cl2 114.67(17)
N2 Li2 Li1 129.8(2)
N3 Li2 Cl1 108.85(16)
N3 Li2 Cl2 108.91(19)
N3 Li2 N2 109.7(2)
N3 Li2 Li1 120.46(17)

loop_
_geom_bond_atom_site_label_1
_geom_bond_atom_site_label_2
_geom_bond_distance
Cl1 Li1 2.350(4)
Cl1 Li2 2.355(4)
Cl2 Li1 2.364(4)
Cl2 Li2 2.300(4)
N1 C11 1.318(15)
N1 C15 1.316(14)
N1 Li1 2.030(18)
N1A C11A 1.333(10)
N1A C15A 1.338(8)
N1A Li1 2.093(11)
N2 C21 1.341(3)
N2 C25 1.328(3)
N2 Li2 2.050(4)
N3 C31 1.332(3)
N3 C35 1.337(3)
N3 Li2 2.043(5)
N4 C41 1.343(3)
N4 C45 1.338(3)
N4 Li1 2.054(4)
C11 H11 0.9500
C11 C12 1.359(15)
C11A H11A 0.9500
C11A C12A 1.399(9)
C12 H12 0.9500
C12 C13 1.370(10)
C12A H12A 0.9500
C12A C13A 1.367(6)
C13 C14 1.356(10)
C13 C16 1.515(12)
C13A C14A 1.394(6)
C13A C16A 1.458(7)
C14 H14 0.9500
C14 C15 1.480(17)
C14A H14A 0.9500
C14A C15A 1.325(10)
C15 H15 0.9500
C15A H15A 0.9500
C16 H16 0.9500
C16 C17 1.256(16)
C16A H16A 0.9500
C16A C17A 1.302(10)
C17 H17A 0.9500
C17 H17B 0.9500
C17A H17C 0.9500
C17A H17D 0.9500
C21 H21 0.9500
C21 C22 1.378(3)
C22 H22 0.9500
C22 C23 1.388(3)
C23 C24 1.386(3)
C23 C26 1.477(3)
C24 H24 0.9500
C24 C25 1.378(3)
C25 H25 0.9500
C26 H26 0.9500
C26 C27 1.295(3)
C27 H27A 0.9500
C27 H27B 0.9500
C31 H31 0.9500
C31 C32 1.372(4)
C32 H32 0.9500
C32 C33 1.373(3)
C33 C34 1.393(3)
C33 C36 1.472(4)
C34 H34 0.9500
C34 C35 1.373(3)
C35 H35 0.9500
C36 H36 0.9500
C36 C37 1.288(3)
C37 H37A 0.9500
C37 H37B 0.9500
C41 H41 0.9500
C41 C42 1.372(3)
C42 H42 0.9500
C42 C43 1.388(3)
C43 C44 1.391(3)
C43 C46 1.460(3)
C44 H44 0.9500
C44 C45 1.376(3)
C45 H45 0.9500
C46 H46 0.9500
C46 C47 1.296(3)
C47 H47A 0.9500
C47 H47B 0.9500
Li1 Li2 2.929(6)

loop_
_geom_torsion_atom_site_label_1
_geom_torsion_atom_site_label_2
_geom_torsion_atom_site_label_3
_geom_torsion_atom_site_label_4
_geom_torsion
N1 C11 C12 C13 -1(2)
N1A C11A C12A C13A 2.3(13)
N2 C21 C22 C23 0.1(4)
N3 C31 C32 C33 0.2(4)
N4 C41 C42 C43 0.3(4)
C11 N1 C15 C14 -4(3)
C11 C12 C13 C14 1.0(17)
C11 C12 C13 C16 -178.2(11)
C11A N1A C15A C14A 1.6(17)
C11A C12A C13A C14A -2.0(9)
C11A C12A C13A C16A 178.3(7)
C12 C13 C14 C15 -2.0(16)
C12 C13 C16 C17 -176.1(10)
C12A C13A C14A C15A 1.6(10)
C12A C13A C16A C17A 1.4(9)
C13 C14 C15 N1 4(2)
C13A C14A C15A N1A -1.5(14)
C14 C13 C16 C17 4.7(14)
C14A C13A C16A C17A -178.3(6)
C15 N1 C11 C12 3(3)
C15A N1A C11A C12A -2.0(16)
C16 C13 C14 C15 177.2(10)
C16A C13A C14A C15A -178.7(7)
C21 N2 C25 C24 -1.2(4)
C21 C22 C23 C24 -1.1(3)
C21 C22 C23 C26 178.2(2)
C22 C23 C24 C25 1.0(3)
C22 C23 C26 C27 2.3(4)
C23 C24 C25 N2 0.2(4)
C24 C23 C26 C27 -178.3(3)
C25 N2 C21 C22 1.1(4)
C26 C23 C24 C25 -178.4(2)
C31 N3 C35 C34 0.7(3)
C31 C32 C33 C34 0.6(4)
C31 C32 C33 C36 -178.9(2)
C32 C33 C34 C35 -0.7(3)
C32 C33 C36 C37 179.6(3)
C33 C34 C35 N3 0.1(4)
C34 C33 C36 C37 0.1(4)
C35 N3 C31 C32 -0.8(4)
C36 C33 C34 C35 178.7(2)
C41 N4 C45 C44 -1.7(4)
C41 C42 C43 C44 -1.3(3)
C41 C42 C43 C46 176.4(2)
C42 C43 C44 C45 0.9(3)
C42 C43 C46 C47 0.6(4)
C43 C44 C45 N4 0.6(4)
C44 C43 C46 C47 178.2(3)
C45 N4 C41 C42 1.2(3)
C46 C43 C44 C45 -176.9(2)
Li1 N1 C11 C12 175.3(15)
Li1 N1 C15 C14 -176.6(15)
Li1 N1A C11A C12A 173.5(9)
Li1 N1A C15A C14A -173.6(10)
Li1 N4 C41 C42 -174.7(2)
Li1 N4 C45 C44 173.8(2)
Li2 N2 C21 C22 -166.9(2)
Li2 N2 C25 C24 167.4(2)
Li2 N3 C31 C32 169.6(2)
Li2 N3 C35 C34 -169.4(2)
